data_1546434
loop_
_publ_author_name
'Ravat, Prince'
'Hinkelmann, Rahel'
'Steinebrunner, David'
'Prescimone, Alessandro'
'Bodoky, Ina'
'Jur\'i\<cek, Michal'

_publ_section_title
;
 Configurational Stability of [5]Helicenes.
;
_journal_issue 14
_journal_name_full 'Organic letters'
_journal_page_first 3707
_journal_page_last 3710
_journal_paper_doi 10.1021/acs.orglett.7b01461
_journal_volume 19
_journal_year 2017
_chemical_compound_source 'Prince Ravat'
_chemical_formula_moiety 'C24 H16 Br2 O2'
_chemical_formula_sum 'C24 H16 Br2 O2'
_chemical_formula_weight 496.20
_space_group_IT_number 14
_symmetry_cell_setting monoclinic
_symmetry_space_group_name_Hall '-P 2yn'
_symmetry_space_group_name_H-M 'P 1 21/n 1'
_atom_sites_solution_hydrogens difmap
_atom_sites_solution_primary other
_audit_creation_date 2016-08-05
_audit_creation_method CRYSTALS_ver_14.61_build_5809
_cell_angle_alpha 90
_cell_angle_beta 91.547(3)
_cell_angle_gamma 90
_cell_formula_units_Z 4
_cell_length_a 10.6364(10)
_cell_length_b 13.3605(13)
_cell_length_c 13.3662(12)
_cell_measurement_reflns_used 9946
_cell_measurement_temperature 123
_cell_measurement_theta_max 70
_cell_measurement_theta_min 3
_cell_volume 1898.7(3)
_computing_cell_refinement 'Apex2 (Bruker AXS, 2006)'
_computing_data_collection 'Apex2 (Bruker AXS, 2006)'
_computing_data_reduction 'Apex2 (Bruker AXS, 2006)'
_computing_molecular_graphics 'CAMERON (Watkin et al., 1996)'
_computing_publication_material 'CRYSTALS (Betteridge et al., 2003)'
_computing_structure_refinement 'CRYSTALS (Betteridge et al., 2003)'
_computing_structure_solution 'Superflip (Palatinus & Chapuis, 2007)'
_diffrn_ambient_temperature 123
_diffrn_measured_fraction_theta_full 0.991
_diffrn_measured_fraction_theta_max 0.969
_diffrn_measurement_device Area
_diffrn_measurement_device_type 'Bruker Kappa Apex2'
_diffrn_measurement_method '\f & \w scans'
_diffrn_radiation_monochromator graphite
_diffrn_radiation_type 'Cu K\a'
_diffrn_radiation_wavelength 1.54178
_diffrn_reflns_av_R_equivalents 0.024
_diffrn_reflns_limit_h_max 12
_diffrn_reflns_limit_h_min -12
_diffrn_reflns_limit_k_max 15
_diffrn_reflns_limit_k_min -15
_diffrn_reflns_limit_l_max 16
_diffrn_reflns_limit_l_min -15
_diffrn_reflns_number 11841
_diffrn_reflns_theta_full 68.000
_diffrn_reflns_theta_max 70.238
_diffrn_reflns_theta_min 4.680
_diffrn_standards_number 0
_exptl_absorpt_coefficient_mu 5.557
_exptl_absorpt_correction_T_max 0.64
_exptl_absorpt_correction_T_min 0.57
_exptl_absorpt_correction_type multi-scan
_exptl_absorpt_process_details 'SADABS (Siemens, 1996)'
_exptl_crystal_colour yellow
_exptl_crystal_density_diffrn 1.736
_exptl_crystal_density_method 'not measured'
_exptl_crystal_description block
_exptl_crystal_F_000 984
_exptl_crystal_recrystallization_method
; 
CDCl3 
;
_exptl_crystal_size_max 0.130
_exptl_crystal_size_mid 0.120
_exptl_crystal_size_min 0.080
_refine_diff_density_max 0.34
_refine_diff_density_min -0.27
_refine_ls_extinction_method None
_refine_ls_goodness_of_fit_ref 0.8945
_refine_ls_hydrogen_treatment constr
_refine_ls_matrix_type full
_refine_ls_number_parameters 253
_refine_ls_number_reflns 3486
_refine_ls_number_restraints 0
_refine_ls_R_factor_all 0.0209
_refine_ls_R_factor_gt 0.0208
_refine_ls_shift/su_max 0.0033182
_refine_ls_shift/su_mean 0.0001121
_refine_ls_structure_factor_coef Fsqd
_refine_ls_weighting_details
;
 Method, part 1, Chebychev polynomial, (Watkin, 1994, Prince, 1982) 
 [weight] = 1.0/[A~0~*T~0~(x)+A~1~*T~1~(x) ... +A~n-1~]*T~n-1~(x)] 
 where A~i~ are the Chebychev coefficients listed below and x= Fcalc/Fmax 
 Method = Robust Weighting (Prince, 1982) 
 W = [weight] * [1-(deltaF/6*sigmaF)^2^]^2^ 
 A~i~ are: 
 2.85 4.28 1.99 0.494 
;
_refine_ls_weighting_scheme calc
_refine_ls_wR_factor_all 0.0465
_refine_ls_wR_factor_gt 0.0465
_refine_ls_wR_factor_ref 0.0465
_reflns_limit_h_max 12
_reflns_limit_h_min -12
_reflns_limit_k_max 15
_reflns_limit_k_min 0
_reflns_limit_l_max 16
_reflns_limit_l_min 0
_reflns_number_gt 3483
_reflns_number_total 3502
_reflns_threshold_expression I>2.0\s(I)
_oxford_diffrn_Wilson_B_factor 0.00
_oxford_diffrn_Wilson_scale 0.00
_oxford_refine_ls_r_factor_ref 0.0209
_oxford_refine_ls_scale 0.083971(13)
_oxford_reflns_number_all 3486
_oxford_reflns_threshold_expression_ref I>-3.0\s(I)
_oxford_structure_analysis_title 'PR182_123K_0m in P2(1)/n'
_cod_data_source_file ol7b01461_si_002.cif
_cod_data_source_block PR182_123K
_cod_depositor_comments
;
The following automatic conversions were performed:

'_atom_sites_solution_primary' value 'Other' changed to 'other'
according to
/home/data/users/saulius/crontab/automatic-downloads/rss-feeds/ACS/lib/dictionaries/cif_core.dic
dictionary named 'cif_core.dic' version 2.4.2 from 2011-04-26.

Automatic conversion script
Id: cif_fix_values 4973 2017-02-22 13:04:09Z antanas 

 Adding full bibliography for 1546434.cif.
;
_cod_original_sg_symbol_H-M 'P 21/n '
_cod_database_code 1546434

loop_
_symmetry_equiv_pos_as_xyz
x,y,z
-x,-y,-z
x+1/2,-y+1/2,z+1/2
-x+1/2,y+1/2,-z+1/2

loop_
_atom_site_label
_atom_site_type_symbol
_atom_site_fract_x
_atom_site_fract_y
_atom_site_fract_z
_atom_site_U_iso_or_equiv
_atom_site_occupancy
_atom_site_adp_type
_atom_site_refinement_flags_posn
Br1 Br -0.080608(15) 0.717228(12) 0.658621(12) 0.0190 1.0000 Uani .
C2 C 0.09871(14) 0.71049(12) 0.67285(11) 0.0152 1.0000 Uani .
C3 C 0.16373(14) 0.62121(11) 0.65002(11) 0.0136 1.0000 Uani .
C4 C 0.10199(15) 0.53538(12) 0.60730(11) 0.0161 1.0000 Uani .
C5 C 0.17047(15) 0.45821(12) 0.57189(11) 0.0168 1.0000 Uani .
C6 C 0.30355(15) 0.45291(11) 0.58828(11) 0.0145 1.0000 Uani .
C7 C 0.37404(16) 0.37449(12) 0.54442(11) 0.0172 1.0000 Uani .
C8 C 0.50073(16) 0.36974(12) 0.55922(11) 0.0175 1.0000 Uani .
C9 C 0.56120(15) 0.43289(11) 0.63145(11) 0.0145 1.0000 Uani .
C10 C 0.49081(14) 0.50312(11) 0.68592(11) 0.0126 1.0000 Uani .
C11 C 0.36484(14) 0.52591(11) 0.64864(11) 0.0123 1.0000 Uani .
C12 C 0.29728(14) 0.61906(11) 0.66447(10) 0.0125 1.0000 Uani .
C13 C 0.35903(15) 0.71184(11) 0.68567(11) 0.0139 1.0000 Uani .
O1 O 0.48661(10) 0.71059(8) 0.67906(8) 0.0165 1.0000 Uani .
C15 C 0.55453(16) 0.79806(13) 0.70811(15) 0.0252 1.0000 Uani .
C16 C 0.29157(15) 0.79731(12) 0.70663(11) 0.0166 1.0000 Uani .
C17 C 0.15983(16) 0.79565(12) 0.70255(11) 0.0172 1.0000 Uani .
C18 C 0.54971(14) 0.54359(11) 0.77687(11) 0.0130 1.0000 Uani .
C19 C 0.47941(15) 0.58122(12) 0.85852(12) 0.0159 1.0000 Uani .
O2 O 0.35335(10) 0.56403(9) 0.85350(8) 0.0174 1.0000 Uani .
C21 C 0.27739(16) 0.61198(15) 0.92627(13) 0.0268 1.0000 Uani .
C22 C 0.53876(16) 0.62779(13) 0.93875(12) 0.0213 1.0000 Uani .
C23 C 0.67064(16) 0.63231(14) 0.94545(12) 0.0230 1.0000 Uani .
C24 C 0.73957(15) 0.58580(12) 0.87432(12) 0.0186 1.0000 Uani .
C25 C 0.68309(14) 0.53847(11) 0.78972(11) 0.0148 1.0000 Uani .
C26 C 0.75364(15) 0.48155(12) 0.71982(12) 0.0170 1.0000 Uani .
C27 C 0.69430(16) 0.42595(12) 0.64858(12) 0.0174 1.0000 Uani .
Br2 Br 0.916985(16) 0.578368(14) 0.899089(13) 0.0244 1.0000 Uani .
H41 H 0.0116 0.5339 0.6017 0.0202 1.0000 Uiso R
H51 H 0.1293 0.4066 0.5357 0.0208 1.0000 Uiso R
H71 H 0.3312 0.3261 0.5015 0.0196 1.0000 Uiso R
H81 H 0.5508 0.3219 0.5235 0.0212 1.0000 Uiso R
H153 H 0.6416 0.7810 0.7066 0.0412 1.0000 Uiso R
H151 H 0.5327 0.8150 0.7771 0.0403 1.0000 Uiso R
H152 H 0.5342 0.8544 0.6615 0.0407 1.0000 Uiso R
H161 H 0.3343 0.8590 0.7224 0.0202 1.0000 Uiso R
H171 H 0.1137 0.8551 0.7170 0.0220 1.0000 Uiso R
H212 H 0.1930 0.5965 0.9087 0.0417 1.0000 Uiso R
H213 H 0.2965 0.5870 0.9938 0.0405 1.0000 Uiso R
H211 H 0.2883 0.6855 0.9229 0.0409 1.0000 Uiso R
H221 H 0.4906 0.6546 0.9915 0.0242 1.0000 Uiso R
H231 H 0.7107 0.6654 1.0008 0.0280 1.0000 Uiso R
H261 H 0.8437 0.4833 0.7248 0.0210 1.0000 Uiso R
H271 H 0.7414 0.3825 0.6080 0.0207 1.0000 Uiso R

loop_
_atom_site_aniso_label
_atom_site_aniso_U_11
_atom_site_aniso_U_22
_atom_site_aniso_U_33
_atom_site_aniso_U_23
_atom_site_aniso_U_13
_atom_site_aniso_U_12
Br1 0.01282(9) 0.02322(10) 0.02092(9) 0.00245(6) 0.00079(6) 0.00327(6)
C2 0.0117(7) 0.0209(8) 0.0130(7) 0.0021(6) 0.0002(6) 0.0026(6)
C3 0.0153(7) 0.0149(7) 0.0103(7) 0.0024(6) -0.0004(5) -0.0007(6)
C4 0.0142(7) 0.0175(8) 0.0163(7) 0.0026(6) -0.0035(6) -0.0030(6)
C5 0.0207(8) 0.0148(7) 0.0146(7) 0.0004(6) -0.0045(6) -0.0044(6)
C6 0.0191(8) 0.0118(7) 0.0124(7) 0.0027(6) -0.0003(6) -0.0013(6)
C7 0.0261(8) 0.0112(7) 0.0143(7) -0.0016(6) -0.0001(6) -0.0009(6)
C8 0.0257(9) 0.0122(7) 0.0147(7) 0.0000(6) 0.0044(6) 0.0022(6)
C9 0.0174(8) 0.0126(7) 0.0138(7) 0.0033(6) 0.0033(6) 0.0011(6)
C10 0.0142(7) 0.0100(7) 0.0137(7) 0.0025(5) 0.0020(6) -0.0022(6)
C11 0.0151(7) 0.0116(7) 0.0101(7) 0.0020(5) 0.0014(5) -0.0014(6)
C12 0.0149(7) 0.0131(7) 0.0094(6) 0.0012(5) 0.0005(5) -0.0001(6)
C13 0.0168(8) 0.0148(8) 0.0101(7) 0.0000(5) -0.0014(6) -0.0001(6)
O1 0.0131(5) 0.0127(5) 0.0237(6) -0.0017(4) -0.0003(4) -0.0025(4)
C15 0.0192(8) 0.0186(8) 0.0378(10) -0.0062(7) -0.0003(7) -0.0059(7)
C16 0.0207(8) 0.0133(7) 0.0157(7) -0.0019(6) -0.0012(6) -0.0006(6)
C17 0.0210(8) 0.0158(8) 0.0148(7) -0.0005(6) 0.0012(6) 0.0049(6)
C18 0.0145(7) 0.0105(7) 0.0141(7) 0.0023(5) 0.0005(6) 0.0008(5)
C19 0.0154(8) 0.0167(8) 0.0156(7) 0.0014(6) -0.0001(6) 0.0016(6)
O2 0.0125(5) 0.0253(6) 0.0145(5) -0.0024(4) 0.0028(4) 0.0009(4)
C21 0.0184(8) 0.0392(11) 0.0231(9) -0.0078(8) 0.0082(7) 0.0034(8)
C22 0.0204(8) 0.0275(9) 0.0160(8) -0.0049(6) 0.0005(6) 0.0012(7)
C23 0.0214(9) 0.0293(9) 0.0178(8) -0.0039(7) -0.0052(6) -0.0019(7)
C24 0.0125(8) 0.0214(8) 0.0216(8) 0.0039(6) -0.0045(6) -0.0008(6)
C25 0.0149(7) 0.0134(7) 0.0160(7) 0.0051(6) -0.0009(6) 0.0000(6)
C26 0.0129(7) 0.0161(8) 0.0219(8) 0.0056(6) 0.0020(6) 0.0029(6)
C27 0.0194(8) 0.0134(7) 0.0198(8) 0.0021(6) 0.0063(6) 0.0047(6)
Br2 0.01368(9) 0.03113(11) 0.02796(10) 0.00289(7) -0.00724(7) -0.00015(7)

loop_
_atom_type_symbol
_atom_type_scat_dispersion_real
_atom_type_scat_dispersion_imag
_atom_type_scat_Cromer_Mann_a1
_atom_type_scat_Cromer_Mann_b1
_atom_type_scat_Cromer_Mann_a2
_atom_type_scat_Cromer_Mann_b2
_atom_type_scat_Cromer_Mann_a3
_atom_type_scat_Cromer_Mann_b3
_atom_type_scat_Cromer_Mann_a4
_atom_type_scat_Cromer_Mann_b4
_atom_type_scat_Cromer_Mann_c
_atom_type_scat_source
C 0.0181 0.0091 2.3100 20.8439 1.0200 10.2075 1.5886 0.5687 0.8650 51.6512 0.2156 'International Tables Vol C 4.2.6.8 and 6.1.1.4'
H 0.0000 0.0000 0.4930 10.5109 0.3229 26.1257 0.1402 3.1424 0.0408 57.7998 0.0030 'International Tables Vol C 4.2.6.8 and 6.1.1.4'
O 0.0492 0.0322 3.0485 13.2771 2.2868 5.7011 1.5463 0.3239 0.8670 32.9089 0.2508 'International Tables Vol C 4.2.6.8 and 6.1.1.4'
Br -0.6763 1.2805 17.1789 2.1723 5.2358 16.5796 5.6377 0.2609 3.9851 41.4328 2.9557 'International Tables Vol C 4.2.6.8 and 6.1.1.4'

loop_
_geom_angle_atom_site_label_1
_geom_angle_atom_site_label_2
_geom_angle_atom_site_label_3
_geom_angle
_geom_angle_publ_flag
Br1 C2 C3 120.62(12) yes
Br1 C2 C17 117.10(12) yes
C3 C2 C17 122.25(14) yes
C2 C3 C4 122.61(14) yes
C2 C3 C12 118.51(14) yes
C4 C3 C12 118.76(14) yes
C3 C4 C5 120.23(14) yes
C3 C4 H41 119.5 no
C5 C4 H41 120.2 no
C4 C5 C6 121.60(14) yes
C4 C5 H51 119.2 no
C6 C5 H51 119.2 no
C5 C6 C7 120.27(14) yes
C5 C6 C11 119.55(14) yes
C7 C6 C11 120.18(14) yes
C6 C7 C8 120.39(14) yes
C6 C7 H71 119.3 no
C8 C7 H71 120.2 no
C7 C8 C9 119.98(14) yes
C7 C8 H81 121.1 no
C9 C8 H81 118.9 no
C8 C9 C10 120.45(14) yes
C8 C9 C27 119.83(14) yes
C10 C9 C27 119.72(14) yes
C9 C10 C11 117.37(14) yes
C9 C10 C18 117.01(14) yes
C11 C10 C18 125.58(14) yes
C10 C11 C6 117.33(13) yes
C10 C11 C12 125.82(13) yes
C6 C11 C12 116.81(13) yes
C11 C12 C3 119.38(13) yes
C11 C12 C13 123.03(13) yes
C3 C12 C13 117.37(13) yes
C12 C13 O1 115.48(13) yes
C12 C13 C16 121.29(14) yes
O1 C13 C16 123.16(14) yes
C13 O1 C15 118.14(12) yes
O1 C15 H153 106.5 no
O1 C15 H151 108.3 no
H153 C15 H151 109.2 no
O1 C15 H152 110.5 no
H153 C15 H152 111.2 no
H151 C15 H152 111.1 no
C13 C16 C17 120.23(14) yes
C13 C16 H161 120.5 no
C17 C16 H161 119.2 no
C16 C17 C2 119.52(14) yes
C16 C17 H171 119.8 no
C2 C17 H171 120.6 no
C10 C18 C19 123.03(14) yes
C10 C18 C25 119.13(13) yes
C19 C18 C25 117.63(14) yes
C18 C19 O2 115.97(13) yes
C18 C19 C22 120.95(15) yes
O2 C19 C22 123.01(14) yes
C19 O2 C21 117.67(13) yes
O2 C21 H212 106.4 no
O2 C21 H213 111.5 no
H212 C21 H213 109.1 no
O2 C21 H211 110.1 no
H212 C21 H211 108.6 no
H213 C21 H211 111.0 no
C19 C22 C23 120.32(15) yes
C19 C22 H221 120.1 no
C23 C22 H221 119.5 no
C22 C23 C24 119.34(15) yes
C22 C23 H231 119.6 no
C24 C23 H231 121.0 no
C23 C24 C25 122.36(15) yes
C23 C24 Br2 116.71(12) yes
C25 C24 Br2 120.76(12) yes
C18 C25 C24 118.31(14) yes
C18 C25 C26 118.94(14) yes
C24 C25 C26 122.67(14) yes
C25 C26 C27 120.57(15) yes
C25 C26 H261 118.8 no
C27 C26 H261 120.6 no
C9 C27 C26 121.24(14) yes
C9 C27 H271 119.0 no
C26 C27 H271 119.8 no

loop_
_geom_bond_atom_site_label_1
_geom_bond_atom_site_label_2
_geom_bond_distance
_geom_bond_publ_flag
Br1 C2 1.9138(15) yes
C2 C3 1.416(2) yes
C2 C17 1.364(2) yes
C3 C4 1.432(2) yes
C3 C12 1.429(2) yes
C4 C5 1.355(2) yes
C4 H41 0.963 no
C5 C6 1.428(2) yes
C5 H51 0.944 no
C6 C7 1.424(2) yes
C6 C11 1.414(2) yes
C7 C8 1.358(2) yes
C7 H71 0.970 no
C8 C9 1.423(2) yes
C8 H81 0.967 no
C9 C10 1.414(2) yes
C9 C27 1.431(2) yes
C10 C11 1.449(2) yes
C10 C18 1.457(2) yes
C11 C12 1.455(2) yes
C12 C13 1.428(2) yes
C13 O1 1.3624(19) yes
C13 C16 1.381(2) yes
O1 C15 1.4224(19) yes
C15 H153 0.955 no
C15 H151 0.984 no
C15 H152 0.997 no
C16 C17 1.401(2) yes
C16 H161 0.962 no
C17 H171 0.956 no
C18 C19 1.431(2) yes
C18 C25 1.426(2) yes
C19 O2 1.360(2) yes
C19 C22 1.378(2) yes
O2 C21 1.4323(19) yes
C21 H212 0.945 no
C21 H213 0.979 no
C21 H211 0.991 no
C22 C23 1.405(2) yes
C22 H221 0.952 no
C23 C24 1.366(2) yes
C23 H231 0.953 no
C24 C25 1.415(2) yes
C24 Br2 1.9096(16) yes
C25 C26 1.433(2) yes
C26 C27 1.351(2) yes
C26 H261 0.959 no
C27 H271 0.947 no
